data_4077112
loop_
_publ_author_name
'Forbes, Glenn C.'
'Kennedy, Alan R.'
'Mulvey, Robert E.'
'Roberts, Brett A.'
'Rowlings, Ren\'e B.'

_publ_section_title
;
 Alkali Metal Cation&#x2212;\p Interactions Stabilized Solely by
 [M{N(SiMe3)2}3]-Anions (M = Mg or Zn):&#x00A0; The Competing Influence of
 Alkali Metal&#x00B7;&#x00B7;&#x00B7;C(Me) Agostic Interactions
;
_journal_issue 23
_journal_name_full Organometallics
_journal_page_first 5115
_journal_paper_doi 10.1021/om020596u
_journal_volume 21
_journal_year 2002
_chemical_formula_sum 'C39 H78 N3 Rb Si6 Zn'
_chemical_formula_weight 908.42
_chemical_name_systematic
; 
 ? 
;
_space_group_IT_number 14
_symmetry_cell_setting monoclinic
_symmetry_space_group_name_Hall '-P 2yn'
_symmetry_space_group_name_H-M 'P 1 21/n 1'
_atom_sites_solution_hydrogens geom
_atom_sites_solution_primary direct
_atom_sites_solution_secondary difmap
_audit_creation_method SHELXL-97
_cell_angle_alpha 90.00
_cell_angle_beta 110.103(1)
_cell_angle_gamma 90.00
_cell_formula_units_Z 4
_cell_length_a 18.7511(1)
_cell_length_b 14.4159(1)
_cell_length_c 20.0262(2)
_cell_measurement_reflns_used 10748
_cell_measurement_temperature 123(2)
_cell_measurement_theta_max 27.10
_cell_measurement_theta_min 1.36
_cell_volume 5083.56(7)
_computing_data_collection 'Collect and Denzo'
_computing_structure_refinement 'SHELXL-97 (Sheldrick, 1997)'
_computing_structure_solution 'SHELXS-97 (Sheldrick, 1990)'
_diffrn_ambient_temperature 123(2)
_diffrn_measured_fraction_theta_full 0.956
_diffrn_measured_fraction_theta_max 0.956
_diffrn_measurement_device_type 'Nonius Kappa CCD'
_diffrn_measurement_method 'phi and omega scans'
_diffrn_radiation_monochromator graphite
_diffrn_radiation_source 'fine-focus sealed tube'
_diffrn_radiation_type MoK\a
_diffrn_radiation_wavelength 0.71073
_diffrn_reflns_av_R_equivalents 0.0558
_diffrn_reflns_av_sigmaI/netI 0.0249
_diffrn_reflns_limit_h_max 23
_diffrn_reflns_limit_h_min 0
_diffrn_reflns_limit_k_max 18
_diffrn_reflns_limit_k_min 0
_diffrn_reflns_limit_l_max 23
_diffrn_reflns_limit_l_min -24
_diffrn_reflns_number 32337
_diffrn_reflns_theta_full 26.36
_diffrn_reflns_theta_max 26.36
_diffrn_reflns_theta_min 1.83
_diffrn_standards_decay_% 0
_diffrn_standards_number 0
_exptl_absorpt_coefficient_mu 1.603
_exptl_absorpt_correction_T_max 0.725
_exptl_absorpt_correction_T_min 0.404
_exptl_absorpt_correction_type multi-scan
_exptl_absorpt_process_details 'sortav - Blessing 1995'
_exptl_crystal_colour colourless
_exptl_crystal_density_diffrn 1.187
_exptl_crystal_density_method 'not measured'
_exptl_crystal_description tabular
_exptl_crystal_F_000 1936
_exptl_crystal_size_max 0.5
_exptl_crystal_size_mid 0.5
_exptl_crystal_size_min 0.2
_refine_diff_density_max 1.178
_refine_diff_density_min -0.948
_refine_diff_density_rms 0.083
_refine_ls_extinction_method none
_refine_ls_goodness_of_fit_ref 1.053
_refine_ls_hydrogen_treatment mixed
_refine_ls_matrix_type full
_refine_ls_number_parameters 472
_refine_ls_number_reflns 10336
_refine_ls_number_restraints 0
_refine_ls_restrained_S_all 1.053
_refine_ls_R_factor_all 0.0518
_refine_ls_R_factor_gt 0.0434
_refine_ls_shift/su_max 0.019
_refine_ls_shift/su_mean 0.000
_refine_ls_structure_factor_coef Fsqd
_refine_ls_weighting_details 'w=1/[\s^2^(Fo^2^)+(0.0658P)^2^+6.2375P] where P=(Fo^2^+2Fc^2^)/3'
_refine_ls_weighting_scheme calc
_refine_ls_wR_factor_gt 0.1108
_refine_ls_wR_factor_ref 0.1165
_reflns_number_gt 9082
_reflns_number_total 10336
_reflns_threshold_expression >2sigma(I)
_cod_data_source_file om020596u.cif
_cod_data_source_block gr50
_cod_depositor_comments
;
The following automatic conversions were performed:

'_exptl_absorpt_correction_type' value ' multi-scan' changed to
'multi-scan' according to
/home/saulius/struct/CIF-dictionaries/cif_core.dic dictionary named
'cif_core.dic' version 2.4.1 from 2010-06-29.

Automatic conversion script
Id: cif_fix_values 1715 2011-07-08 13:25:40Z adriana 

The following automatic conversions were performed:

'_refine_ls_weighting_scheme' value 'calc
w=1/[\s^2^(Fo^2^)+(0.0658P)^2^+6.2375P] where P=(Fo^2^+2Fc^2^)/3' was
changed to 'calc'. New tag '_refine_ls_weighting_details' was
created. The value of the new tag was set to
'w=1/[\s^2^(Fo^2^)+(0.0658P)^2^+6.2375P] where P=(Fo^2^+2Fc^2^)/3'.

Automatic conversion script
Id: cif_fix_values 3143 2015-03-26 13:38:13Z robertas 
;
_cod_original_sg_symbol_H-M P21/n
_cod_database_code 4077112

loop_
_symmetry_equiv_pos_as_xyz
'x, y, z'
'-x+1/2, y+1/2, -z+1/2'
'-x, -y, -z'
'x-1/2, -y-1/2, z-1/2'

loop_
_atom_site_label
_atom_site_type_symbol
_atom_site_fract_x
_atom_site_fract_y
_atom_site_fract_z
_atom_site_U_iso_or_equiv
_atom_site_adp_type
_atom_site_occupancy
_atom_site_calc_flag
_atom_site_refinement_flags
Rb1 Rb 0.127573(14) 0.246039(18) 0.381732(14) 0.02547(8) Uani 1 d .
Zn1 Zn 0.625575(15) 0.33783(2) 0.376776(14) 0.01713(9) Uani 1 d .
Si1 Si 0.77284(4) 0.31479(5) 0.51403(4) 0.02137(16) Uani 1 d .
Si2 Si 0.66864(4) 0.47671(5) 0.50546(4) 0.02189(16) Uani 1 d .
Si3 Si 0.66989(4) 0.48453(5) 0.28011(4) 0.02270(16) Uani 1 d .
Si4 Si 0.50726(4) 0.42840(5) 0.23824(4) 0.02069(15) Uani 1 d .
Si5 Si 0.59148(4) 0.14347(5) 0.30034(4) 0.02211(16) Uani 1 d .
Si6 Si 0.54230(4) 0.17505(5) 0.42551(4) 0.02290(16) Uani 1 d .
N1 N 0.69376(12) 0.37947(15) 0.47096(11) 0.0202(4) Uani 1 d .
N2 N 0.59938(12) 0.42097(15) 0.29357(11) 0.0209(4) Uani 1 d .
N3 N 0.58246(12) 0.21242(14) 0.36592(11) 0.0194(4) Uani 1 d .
C1 C 0.7777(2) 0.2745(3) 0.60498(17) 0.0406(8) Uani 1 d .
H1A H 0.7909 0.3269 0.6381 0.061 Uiso 1 calc R
H1B H 0.8165 0.2261 0.6217 0.061 Uiso 1 calc R
H1C H 0.7282 0.2494 0.6025 0.061 Uiso 1 calc R
C2 C 0.78076(16) 0.2106(2) 0.46139(16) 0.0291(6) Uani 1 d .
H2A H 0.7349 0.1725 0.4512 0.044 Uiso 1 calc R
H2B H 0.8253 0.1741 0.4888 0.044 Uiso 1 calc R
H2C H 0.7862 0.2305 0.4166 0.044 Uiso 1 calc R
C3 C 0.86469(16) 0.3787(2) 0.53177(17) 0.0346(7) Uani 1 d .
H3A H 0.8676 0.4023 0.4869 0.052 Uiso 1 calc R
H3B H 0.9073 0.3365 0.5537 0.052 Uiso 1 calc R
H3C H 0.8672 0.4307 0.5640 0.052 Uiso 1 calc R
C4 C 0.65152(19) 0.4576(2) 0.59193(16) 0.0329(7) Uani 1 d .
H4A H 0.6130 0.4093 0.5855 0.049 Uiso 1 calc R
H4B H 0.6337 0.5155 0.6065 0.049 Uiso 1 calc R
H4C H 0.6990 0.4383 0.6286 0.049 Uiso 1 calc R
C5 C 0.74302(18) 0.5711(2) 0.52652(16) 0.0329(7) Uani 1 d .
H5A H 0.7904 0.5480 0.5614 0.049 Uiso 1 calc R
H5B H 0.7252 0.6250 0.5461 0.049 Uiso 1 calc R
H5C H 0.7521 0.5891 0.4829 0.049 Uiso 1 calc R
C6 C 0.57813(17) 0.5285(2) 0.44429(15) 0.0291(6) Uani 1 d .
H6A H 0.5828 0.5403 0.3978 0.044 Uiso 1 calc R
H6B H 0.5681 0.5870 0.4643 0.044 Uiso 1 calc R
H6C H 0.5361 0.4853 0.4387 0.044 Uiso 1 calc R
C7 C 0.76574(16) 0.4335(2) 0.32695(18) 0.0359(7) Uani 1 d .
H7A H 0.7752 0.4315 0.3782 0.054 Uiso 1 calc R
H7B H 0.8046 0.4718 0.3178 0.054 Uiso 1 calc R
H7C H 0.7677 0.3705 0.3094 0.054 Uiso 1 calc R
C8 C 0.67394(19) 0.6086(2) 0.31120(18) 0.0358(7) Uani 1 d .
H8A H 0.6251 0.6388 0.2869 0.054 Uiso 1 calc R
H8B H 0.7142 0.6416 0.3002 0.054 Uiso 1 calc R
H8C H 0.6847 0.6097 0.3627 0.054 Uiso 1 calc R
C9 C 0.66016(18) 0.4908(2) 0.18346(16) 0.0355(7) Uani 1 d .
H9A H 0.6612 0.4280 0.1651 0.053 Uiso 1 calc R
H9B H 0.7023 0.5270 0.1785 0.053 Uiso 1 calc R
H9C H 0.6119 0.5207 0.1565 0.053 Uiso 1 calc R
C10 C 0.47415(16) 0.55273(19) 0.21857(16) 0.0290(6) Uani 1 d .
H10A H 0.4800 0.5850 0.2632 0.044 Uiso 1 calc R
H10B H 0.4206 0.5535 0.1880 0.044 Uiso 1 calc R
H10C H 0.5047 0.5840 0.1943 0.044 Uiso 1 calc R
C11 C 0.48892(17) 0.3742(2) 0.14776(15) 0.0307(6) Uani 1 d .
H11A H 0.5044 0.4175 0.1175 0.046 Uiso 1 calc R
H11B H 0.4347 0.3604 0.1258 0.046 Uiso 1 calc R
H11C H 0.5182 0.3167 0.1531 0.046 Uiso 1 calc R
C12 C 0.43922(15) 0.3742(2) 0.27663(15) 0.0274(6) Uani 1 d .
H12A H 0.4531 0.3091 0.2882 0.041 Uiso 1 calc R
H12B H 0.3876 0.3777 0.2419 0.041 Uiso 1 calc R
H12C H 0.4413 0.4075 0.3199 0.041 Uiso 1 calc R
C13 C 0.49930(17) 0.1253(2) 0.22426(15) 0.0311(6) Uani 1 d .
H13A H 0.4621 0.0962 0.2421 0.047 Uiso 1 calc R
H13B H 0.5082 0.0850 0.1885 0.047 Uiso 1 calc R
H13C H 0.4797 0.1853 0.2027 0.047 Uiso 1 calc R
C14 C 0.66008(17) 0.1928(2) 0.26019(15) 0.0297(6) Uani 1 d .
H14A H 0.6420 0.2536 0.2394 0.045 Uiso 1 calc R
H14B H 0.6640 0.1510 0.2231 0.045 Uiso 1 calc R
H14C H 0.7101 0.1997 0.2972 0.045 Uiso 1 calc R
C15 C 0.62833(18) 0.02376(19) 0.33276(17) 0.0320(6) Uani 1 d .
H15A H 0.6786 0.0289 0.3696 0.048 Uiso 1 calc R
H15B H 0.6321 -0.0129 0.2929 0.048 Uiso 1 calc R
H15C H 0.5934 -0.0068 0.3526 0.048 Uiso 1 calc R
C16 C 0.45948(18) 0.0953(2) 0.38509(19) 0.0388(7) Uani 1 d .
H16A H 0.4207 0.1272 0.3461 0.058 Uiso 1 calc R
H16B H 0.4380 0.0772 0.4214 0.058 Uiso 1 calc R
H16C H 0.4766 0.0398 0.3667 0.058 Uiso 1 calc R
C17 C 0.5038(2) 0.2728(2) 0.46428(19) 0.0408(8) Uani 1 d .
H17A H 0.5443 0.3176 0.4863 0.061 Uiso 1 calc R
H17B H 0.4841 0.2486 0.5003 0.061 Uiso 1 calc R
H17C H 0.4626 0.3035 0.4265 0.061 Uiso 1 calc R
C18 C 0.6081(2) 0.1092(3) 0.50249(19) 0.0488(9) Uani 1 d .
H18A H 0.6241 0.0519 0.4853 0.073 Uiso 1 calc R
H18B H 0.5819 0.0938 0.5358 0.073 Uiso 1 calc R
H18C H 0.6528 0.1473 0.5267 0.073 Uiso 1 calc R
C19 C 0.0689(2) 0.3050(2) 0.20536(16) 0.0372(7) Uani 1 d .
C20 C 0.0847(2) 0.3902(2) 0.24072(17) 0.0414(8) Uani 1 d .
H20 H 0.0439 0.4309 0.2381 0.050 Uiso 1 calc R
C21 C 0.1578(2) 0.4164(3) 0.27913(18) 0.0486(9) Uani 1 d .
H21 H 0.1671 0.4747 0.3026 0.058 Uiso 1 calc R
C22 C 0.2170(2) 0.3589(3) 0.28369(19) 0.0534(10) Uani 1 d .
H22 H 0.2675 0.3774 0.3100 0.064 Uiso 1 calc R
C23 C 0.2034(2) 0.2728(3) 0.2497(2) 0.0562(10) Uani 1 d .
H23 H 0.2445 0.2323 0.2531 0.067 Uiso 1 calc R
C24 C 0.1294(2) 0.2469(2) 0.21091(18) 0.0445(9) Uani 1 d .
H24 H 0.1201 0.1883 0.1878 0.053 Uiso 1 calc R
C25 C -0.0113(2) 0.2805(3) 0.1614(2) 0.0519(9) Uani 1 d .
H25A H -0.0126 0.2180 0.1417 0.078 Uiso 1 calc R
H25B H -0.0306 0.3252 0.1225 0.078 Uiso 1 calc R
H25C H -0.0431 0.2823 0.1913 0.078 Uiso 1 calc R
C26 C 0.24992(17) 0.0682(2) 0.41714(18) 0.0356(7) Uani 1 d .
C27 C 0.29546(18) 0.1437(2) 0.4487(2) 0.0402(8) Uani 1 d .
H27 H 0.3294 0.1688 0.4274 0.048 Uiso 1 calc R
C28 C 0.2918(2) 0.1828(2) 0.5109(2) 0.0484(10) Uani 1 d .
H28 H 0.3239 0.2334 0.5324 0.058 Uiso 1 calc R
C29 C 0.2417(3) 0.1484(3) 0.5415(2) 0.0558(11) Uani 1 d .
H29 H 0.2389 0.1755 0.5838 0.067 Uiso 1 calc R
C30 C 0.1956(2) 0.0741(3) 0.5104(2) 0.0528(10) Uani 1 d .
H30 H 0.1608 0.0502 0.5311 0.063 Uiso 1 calc R
C31 C 0.20020(19) 0.0348(2) 0.44931(18) 0.0419(8) Uani 1 d .
H31 H 0.1685 -0.0165 0.4286 0.050 Uiso 1 calc R
C32 C 0.2547(2) 0.0239(3) 0.3507(2) 0.0468(9) Uani 1 d .
H32A H 0.2288 -0.0363 0.3433 0.070 Uiso 1 calc R
H32B H 0.3081 0.0148 0.3558 0.070 Uiso 1 calc R
H32C H 0.2303 0.0642 0.3098 0.070 Uiso 1 calc R
C33 C 0.04192(19) 0.3332(2) 0.48996(17) 0.0379(7) Uani 1 d .
C34 C 0.0140(3) 0.2434(3) 0.4805(3) 0.0589(12) Uani 1 d .
H34 H 0.0298 0.2009 0.5191 0.071 Uiso 1 calc R
C35 C -0.0354(3) 0.2157(4) 0.4171(4) 0.0803(19) Uani 1 d .
H35 H -0.0537 0.1537 0.4120 0.096 Uiso 1 calc R
C36 C -0.0598(2) 0.2737(5) 0.3605(3) 0.0820(19) Uani 1 d .
H36 H -0.0944 0.2527 0.3163 0.098 Uiso 1 calc R
C37 C -0.0333(2) 0.3634(3) 0.3684(2) 0.0582(11) Uani 1 d .
H37 H -0.0503 0.4051 0.3294 0.070 Uiso 1 calc R
C38 C 0.01763(19) 0.3933(2) 0.43243(19) 0.0385(7) Uani 1 d .
H38 H 0.0362 0.4552 0.4372 0.046 Uiso 1 calc R
C39 C 0.0946(3) 0.3675(4) 0.5608(2) 0.0755(15) Uani 1 d .
H39A H 0.0652 0.3814 0.5917 0.113 Uiso 1 calc R
H39B H 0.1205 0.4238 0.5538 0.113 Uiso 1 calc R
H39C H 0.1323 0.3195 0.5830 0.113 Uiso 1 calc R

loop_
_atom_site_aniso_label
_atom_site_aniso_U_11
_atom_site_aniso_U_22
_atom_site_aniso_U_33
_atom_site_aniso_U_23
_atom_site_aniso_U_13
_atom_site_aniso_U_12
Rb1 0.02450(15) 0.02733(15) 0.02539(14) 0.00398(10) 0.00960(11) 0.00586(10)
Zn1 0.01605(16) 0.01634(15) 0.01829(15) 0.00043(10) 0.00499(12) 0.00061(10)
Si1 0.0186(4) 0.0238(4) 0.0195(3) 0.0020(3) 0.0036(3) 0.0011(3)
Si2 0.0258(4) 0.0186(3) 0.0213(3) -0.0020(3) 0.0081(3) -0.0010(3)
Si3 0.0200(4) 0.0253(4) 0.0232(4) 0.0060(3) 0.0079(3) 0.0014(3)
Si4 0.0187(4) 0.0202(3) 0.0204(3) 0.0014(3) 0.0032(3) 0.0025(3)
Si5 0.0216(4) 0.0188(3) 0.0239(4) -0.0027(3) 0.0051(3) 0.0013(3)
Si6 0.0232(4) 0.0197(4) 0.0267(4) 0.0009(3) 0.0097(3) -0.0027(3)
N1 0.0184(11) 0.0204(11) 0.0193(10) -0.0022(8) 0.0034(9) -0.0002(8)
N2 0.0194(11) 0.0207(11) 0.0202(10) 0.0031(9) 0.0039(9) 0.0013(9)
N3 0.0196(11) 0.0149(10) 0.0233(11) -0.0010(8) 0.0069(9) -0.0025(8)
C1 0.0381(18) 0.055(2) 0.0289(16) 0.0120(15) 0.0112(14) 0.0153(16)
C2 0.0228(14) 0.0279(15) 0.0324(15) 0.0004(12) 0.0043(12) 0.0042(11)
C3 0.0220(15) 0.0358(16) 0.0394(17) -0.0033(13) 0.0020(13) -0.0049(12)
C4 0.0424(18) 0.0324(16) 0.0281(14) -0.0020(12) 0.0177(13) -0.0023(13)
C5 0.0390(17) 0.0238(14) 0.0331(15) -0.0040(12) 0.0088(13) -0.0064(12)
C6 0.0329(16) 0.0246(14) 0.0310(14) -0.0024(11) 0.0126(12) 0.0067(12)
C7 0.0194(14) 0.0427(18) 0.0443(18) 0.0116(14) 0.0093(13) 0.0011(13)
C8 0.0370(17) 0.0314(16) 0.0409(17) 0.0007(13) 0.0158(14) -0.0063(13)
C9 0.0315(16) 0.0491(19) 0.0285(15) 0.0092(14) 0.0135(13) 0.0013(14)
C10 0.0232(14) 0.0240(14) 0.0345(15) 0.0022(12) 0.0030(12) 0.0031(11)
C11 0.0323(16) 0.0290(15) 0.0266(14) -0.0020(12) 0.0047(12) 0.0016(12)
C12 0.0209(14) 0.0285(14) 0.0307(14) 0.0016(12) 0.0061(11) 0.0009(11)
C13 0.0317(16) 0.0259(14) 0.0295(15) -0.0036(12) 0.0025(12) -0.0014(12)
C14 0.0319(16) 0.0324(15) 0.0261(14) -0.0042(12) 0.0115(12) 0.0019(12)
C15 0.0331(16) 0.0220(14) 0.0386(16) -0.0023(12) 0.0092(13) 0.0046(12)
C16 0.0330(17) 0.0380(18) 0.0500(19) -0.0118(15) 0.0201(15) -0.0148(14)
C17 0.060(2) 0.0314(16) 0.0447(19) -0.0051(14) 0.0356(18) -0.0066(15)
C18 0.0390(19) 0.061(2) 0.046(2) 0.0272(18) 0.0143(16) 0.0039(17)
C19 0.056(2) 0.0306(16) 0.0229(14) 0.0019(12) 0.0114(14) -0.0077(15)
C20 0.064(2) 0.0253(15) 0.0300(16) 0.0050(13) 0.0105(16) -0.0047(15)
C21 0.068(3) 0.0373(19) 0.0350(18) 0.0010(15) 0.0102(17) -0.0159(18)
C22 0.053(2) 0.075(3) 0.0329(18) 0.0014(18) 0.0160(17) -0.027(2)
C23 0.058(3) 0.080(3) 0.043(2) 0.004(2) 0.0333(19) 0.005(2)
C24 0.064(2) 0.044(2) 0.0316(17) -0.0093(14) 0.0244(17) -0.0057(17)
C25 0.062(2) 0.043(2) 0.0391(19) -0.0003(16) 0.0027(17) -0.0107(18)
C26 0.0228(15) 0.0289(15) 0.0446(18) 0.0020(13) -0.0021(13) 0.0081(12)
C27 0.0264(16) 0.0301(16) 0.054(2) -0.0008(15) 0.0011(14) 0.0056(13)
C28 0.041(2) 0.0306(17) 0.051(2) -0.0037(15) -0.0132(17) 0.0099(15)
C29 0.067(3) 0.054(2) 0.0328(18) 0.0057(17) -0.0009(18) 0.023(2)
C30 0.057(2) 0.057(2) 0.042(2) 0.0234(18) 0.0139(18) 0.0106(19)
C31 0.0371(18) 0.0335(17) 0.0441(19) 0.0115(14) 0.0001(15) 0.0008(14)
C32 0.0352(18) 0.043(2) 0.056(2) -0.0108(17) 0.0068(16) 0.0040(15)
C33 0.0364(18) 0.049(2) 0.0343(16) -0.0065(14) 0.0196(14) 0.0003(14)
C34 0.084(3) 0.043(2) 0.081(3) 0.007(2) 0.069(3) 0.005(2)
C35 0.081(4) 0.060(3) 0.133(5) -0.057(3) 0.079(4) -0.041(3)
C36 0.025(2) 0.132(5) 0.086(4) -0.074(4) 0.016(2) -0.013(3)
C37 0.038(2) 0.089(3) 0.044(2) -0.001(2) 0.0100(17) 0.031(2)
C38 0.0376(18) 0.0321(16) 0.051(2) -0.0037(14) 0.0224(16) 0.0008(13)
C39 0.058(3) 0.126(5) 0.040(2) -0.020(3) 0.013(2) 0.005(3)

loop_
_atom_type_symbol
_atom_type_description
_atom_type_scat_dispersion_real
_atom_type_scat_dispersion_imag
_atom_type_scat_source
Rb Rb -0.9393 2.9676 'International Tables Vol C Tables 4.2.6.8 and 6.1.1.4'
Zn Zn 0.2839 1.4301 'International Tables Vol C Tables 4.2.6.8 and 6.1.1.4'
Si Si 0.0817 0.0704 'International Tables Vol C Tables 4.2.6.8 and 6.1.1.4'
N N 0.0061 0.0033 'International Tables Vol C Tables 4.2.6.8 and 6.1.1.4'
C C 0.0033 0.0016 'International Tables Vol C Tables 4.2.6.8 and 6.1.1.4'
H H 0.0000 0.0000 'International Tables Vol C Tables 4.2.6.8 and 6.1.1.4'

loop_
_geom_angle_atom_site_label_1
_geom_angle_atom_site_label_2
_geom_angle_atom_site_label_3
_geom_angle
_geom_angle_site_symmetry_1
_geom_angle_site_symmetry_3
C27 Rb1 C26 24.14(8) . .
C27 Rb1 C38 139.23(9) . .
C26 Rb1 C38 150.31(9) . .
C27 Rb1 C33 120.31(9) . .
C26 Rb1 C33 126.53(9) . .
C38 Rb1 C33 23.88(8) . .
C27 Rb1 C34 117.50(11) . .
C26 Rb1 C34 113.10(9) . .
C38 Rb1 C34 41.42(9) . .
C33 Rb1 C34 23.77(9) . .
C27 Rb1 C21 103.61(10) . .
C26 Rb1 C21 116.11(10) . .
C38 Rb1 C21 88.45(9) . .
C33 Rb1 C21 109.81(9) . .
C34 Rb1 C21 129.68(10) . .
C27 Rb1 C20 122.20(10) . .
C26 Rb1 C20 126.70(9) . .
C38 Rb1 C20 82.46(9) . .
C33 Rb1 C20 106.30(9) . .
C34 Rb1 C20 118.79(10) . .
C21 Rb1 C20 23.51(9) . .
C27 Rb1 C37 161.87(10) . .
C26 Rb1 C37 157.70(11) . .
C38 Rb1 C37 23.60(9) . .
C33 Rb1 C37 41.64(9) . .
C34 Rb1 C37 47.65(11) . .
C21 Rb1 C37 85.41(11) . .
C20 Rb1 C37 71.15(10) . .
C27 Rb1 C35 131.04(14) . .
C26 Rb1 C35 117.23(12) . .
C38 Rb1 C35 47.66(10) . .
C33 Rb1 C35 41.22(10) . .
C34 Rb1 C35 23.02(13) . .
C21 Rb1 C35 124.95(14) . .
C20 Rb1 C35 106.34(15) . .
C37 Rb1 C35 40.49(14) . .
C27 Rb1 C28 23.88(9) . .
C26 Rb1 C28 42.04(8) . .
C38 Rb1 C28 115.51(9) . .
C33 Rb1 C28 96.81(9) . .
C34 Rb1 C28 98.06(12) . .
C21 Rb1 C28 111.20(10) . .
C20 Rb1 C28 134.12(10) . .
C37 Rb1 C28 138.06(10) . .
C35 Rb1 C28 116.88(15) . .
C27 Rb1 C22 81.83(10) . .
C26 Rb1 C22 92.89(10) . .
C38 Rb1 C22 110.40(10) . .
C33 Rb1 C22 129.36(10) . .
C34 Rb1 C22 151.74(11) . .
C21 Rb1 C22 23.22(10) . .
C20 Rb1 C22 41.02(10) . .
C37 Rb1 C22 108.55(12) . .
C35 Rb1 C22 147.12(15) . .
C28 Rb1 C22 94.02(11) . .
C27 Rb1 C36 153.65(15) . .
C26 Rb1 C36 135.75(14) . .
C38 Rb1 C36 41.39(10) . .
C33 Rb1 C36 48.38(10) . .
C34 Rb1 C36 40.82(14) . .
C21 Rb1 C36 102.73(15) . .
C20 Rb1 C36 83.39(15) . .
C37 Rb1 C36 23.31(13) . .
C35 Rb1 C36 22.95(14) . .
C28 Rb1 C36 138.68(14) . .
C22 Rb1 C36 124.25(15) . .
C27 Rb1 C31 41.40(8) . .
C26 Rb1 C31 23.65(8) . .
C38 Rb1 C31 130.33(9) . .
C33 Rb1 C31 106.98(9) . .
C34 Rb1 C31 90.21(9) . .
C21 Rb1 C31 139.66(10) . .
C20 Rb1 C31 145.89(9) . .
C37 Rb1 C31 134.30(11) . .
C35 Rb1 C31 93.86(13) . .
C28 Rb1 C31 47.60(9) . .
C22 Rb1 C31 116.48(10) . .
C36 Rb1 C31 113.95(14) . .
C27 Rb1 C19 116.83(9) . .
C26 Rb1 C19 111.23(8) . .
C38 Rb1 C19 98.17(8) . .
C33 Rb1 C19 121.18(9) . .
C34 Rb1 C19 124.37(11) . .
C21 Rb1 C19 41.65(8) . .
C20 Rb1 C19 23.70(7) . .
C37 Rb1 C19 80.40(9) . .
C35 Rb1 C19 104.71(14) . .
C28 Rb1 C19 137.56(10) . .
C22 Rb1 C19 48.24(9) . .
C36 Rb1 C19 83.72(13) . .
C31 Rb1 C19 124.90(8) . .
C27 Rb1 C23 76.92(10) . .
C26 Rb1 C23 79.28(10) . .
C38 Rb1 C23 128.61(10) . .
C33 Rb1 C23 150.94(10) . .
C34 Rb1 C23 165.49(12) . .
C21 Rb1 C23 41.13(11) . .
C20 Rb1 C23 47.75(10) . .
C37 Rb1 C23 118.52(11) . .
C35 Rb1 C23 144.86(15) . .
C28 Rb1 C23 96.30(11) . .
C22 Rb1 C23 23.57(10) . .
C36 Rb1 C23 124.96(14) . .
C31 Rb1 C23 101.03(10) . .
C19 Rb1 C23 41.26(10) . .
C27 Rb1 C24 94.09(10) . .
C26 Rb1 C24 88.46(9) . .
C38 Rb1 C24 121.17(9) . .
C33 Rb1 C24 144.44(9) . .
C34 Rb1 C24 144.12(12) . .
C21 Rb1 C24 47.84(9) . .
C20 Rb1 C24 40.94(9) . .
C37 Rb1 C24 103.49(10) . .
C35 Rb1 C24 121.78(14) . .
C28 Rb1 C24 116.31(10) . .
C22 Rb1 C24 41.19(9) . .
C36 Rb1 C24 103.76(12) . .
C31 Rb1 C24 104.99(9) . .
C19 Rb1 C24 23.28(9) . .
C23 Rb1 C24 23.36(10) . .
C27 Rb1 C29 41.33(10) . .
C26 Rb1 C29 48.34(9) . .
C38 Rb1 C29 103.05(9) . .
C33 Rb1 C29 80.62(9) . .
C34 Rb1 C29 76.60(12) . .
C21 Rb1 C29 132.56(11) . .
C20 Rb1 C29 156.07(10) . .
C37 Rb1 C29 121.61(10) . .
C35 Rb1 C29 93.96(16) . .
C28 Rb1 C29 23.10(10) . .
C22 Rb1 C29 117.06(11) . .
C36 Rb1 C29 116.30(15) . .
C31 Rb1 C29 40.52(9) . .
C19 Rb1 C29 157.99(10) . .
C23 Rb1 C29 117.91(11) . .
C24 Rb1 C29 134.81(10) . .
C27 Rb1 C30 47.88(10) . .
C26 Rb1 C30 41.36(9) . .
C38 Rb1 C30 109.47(9) . .
C33 Rb1 C30 85.61(9) . .
C34 Rb1 C30 72.68(10) . .
C21 Rb1 C30 150.79(10) . .
C20 Rb1 C30 168.04(10) . .
C37 Rb1 C30 120.18(10) . .
C35 Rb1 C30 83.16(15) . .
C28 Rb1 C30 40.56(10) . .
C22 Rb1 C30 129.70(11) . .
C36 Rb1 C30 105.92(15) . .
C31 Rb1 C30 22.99(9) . .
C19 Rb1 C30 147.65(9) . .
C23 Rb1 C30 120.46(10) . .
C24 Rb1 C30 127.80(9) . .
C29 Rb1 C30 22.90(10) . .
C27 Rb1 C10 97.44(7) . 2_545
C26 Rb1 C10 73.56(7) . 2_545
C38 Rb1 C10 113.50(8) . 2_545
C33 Rb1 C10 111.92(8) . 2_545
C34 Rb1 C10 89.91(10) . 2_545
C21 Rb1 C10 113.19(8) . 2_545
C20 Rb1 C10 94.71(7) . 2_545
C37 Rb1 C10 93.22(10) . 2_545
C35 Rb1 C10 70.88(9) . 2_545
C28 Rb1 C10 112.78(8) . 2_545
C22 Rb1 C10 108.77(8) . 2_545
C36 Rb1 C10 72.17(10) . 2_545
C31 Rb1 C10 65.90(7) . 2_545
C19 Rb1 C10 72.19(7) . 2_545
C23 Rb1 C10 86.40(9) . 2_545
C24 Rb1 C10 68.25(8) . 2_545
C29 Rb1 C10 104.00(9) . 2_545
C30 Rb1 C10 81.38(9) . 2_545
C27 Rb1 C5 75.01(8) . 3_666
C26 Rb1 C5 99.14(7) . 3_666
C38 Rb1 C5 76.11(8) . 3_666
C33 Rb1 C5 77.63(8) . 3_666
C34 Rb1 C5 99.11(10) . 3_666
C21 Rb1 C5 63.65(8) . 3_666
C20 Rb1 C5 84.37(7) . 3_666
C37 Rb1 C5 95.71(10) . 3_666
C35 Rb1 C5 118.78(9) . 3_666
C28 Rb1 C5 62.33(8) . 3_666
C22 Rb1 C5 64.41(8) . 3_666
C36 Rb1 C5 117.32(10) . 3_666
C31 Rb1 C5 109.93(8) . 3_666
C19 Rb1 C5 105.30(7) . 3_666
C23 Rb1 C5 85.76(9) . 3_666
C24 Rb1 C5 105.55(8) . 3_666
C29 Rb1 C5 74.65(9) . 3_666
C30 Rb1 C5 97.55(9) . 3_666
C10 Rb1 C5 170.19(7) 2_545 3_666
N3 Zn1 N2 119.53(9) . .
N3 Zn1 N1 119.54(9) . .
N2 Zn1 N1 120.93(9) . .
N1 Si1 C2 112.10(12) . .
N1 Si1 C3 114.05(13) . .
C2 Si1 C3 104.81(14) . .
N1 Si1 C1 113.61(13) . .
C2 Si1 C1 108.08(15) . .
C3 Si1 C1 103.43(16) . .
N1 Si2 C6 112.23(12) . .
N1 Si2 C4 114.29(12) . .
C6 Si2 C4 104.86(14) . .
N1 Si2 C5 113.47(13) . .
C6 Si2 C5 107.00(14) . .
C4 Si2 C5 104.21(14) . .
N2 Si3 C7 111.93(12) . .
N2 Si3 C9 112.46(13) . .
C7 Si3 C9 105.76(15) . .
N2 Si3 C8 113.75(13) . .
C7 Si3 C8 106.54(15) . .
C9 Si3 C8 105.81(15) . .
N2 Si4 C12 112.84(12) . .
N2 Si4 C11 113.97(12) . .
C12 Si4 C11 107.21(14) . .
N2 Si4 C10 112.40(12) . .
C12 Si4 C10 105.04(13) . .
C11 Si4 C10 104.64(13) . .
N3 Si5 C14 111.97(12) . .
N3 Si5 C13 113.42(12) . .
C14 Si5 C13 106.20(14) . .
N3 Si5 C15 112.96(12) . .
C14 Si5 C15 105.67(14) . .
C13 Si5 C15 106.02(14) . .
N3 Si6 C18 114.41(14) . .
N3 Si6 C17 112.32(13) . .
C18 Si6 C17 106.27(18) . .
N3 Si6 C16 113.02(13) . .
C18 Si6 C16 104.96(17) . .
C17 Si6 C16 105.08(16) . .
Si2 N1 Si1 123.87(13) . .
Si2 N1 Zn1 117.42(12) . .
Si1 N1 Zn1 118.69(12) . .
Si3 N2 Si4 122.08(13) . .
Si3 N2 Zn1 118.60(12) . .
Si4 N2 Zn1 119.31(12) . .
Si5 N3 Si6 122.79(13) . .
Si5 N3 Zn1 118.52(11) . .
Si6 N3 Zn1 118.60(12) . .
Si1 C1 H1A 109.5 . .
Si1 C1 H1B 109.5 . .
H1A C1 H1B 109.5 . .
Si1 C1 H1C 109.5 . .
H1A C1 H1C 109.5 . .
H1B C1 H1C 109.5 . .
Si1 C2 H2A 109.5 . .
Si1 C2 H2B 109.5 . .
H2A C2 H2B 109.5 . .
Si1 C2 H2C 109.5 . .
H2A C2 H2C 109.5 . .
H2B C2 H2C 109.5 . .
Si1 C3 H3A 109.5 . .
Si1 C3 H3B 109.5 . .
H3A C3 H3B 109.5 . .
Si1 C3 H3C 109.5 . .
H3A C3 H3C 109.5 . .
H3B C3 H3C 109.5 . .
Si2 C4 H4A 109.5 . .
Si2 C4 H4B 109.5 . .
H4A C4 H4B 109.5 . .
Si2 C4 H4C 109.5 . .
H4A C4 H4C 109.5 . .
H4B C4 H4C 109.5 . .
Si2 C5 H5A 109.5 . .
Si2 C5 H5B 109.5 . .
H5A C5 H5B 109.5 . .
Si2 C5 H5C 109.5 . .
H5A C5 H5C 109.5 . .
H5B C5 H5C 109.5 . .
Si2 C6 H6A 109.5 . .
Si2 C6 H6B 109.5 . .
H6A C6 H6B 109.5 . .
Si2 C6 H6C 109.5 . .
H6A C6 H6C 109.5 . .
H6B C6 H6C 109.5 . .
Si3 C7 H7A 109.5 . .
Si3 C7 H7B 109.5 . .
H7A C7 H7B 109.5 . .
Si3 C7 H7C 109.5 . .
H7A C7 H7C 109.5 . .
H7B C7 H7C 109.5 . .
Si3 C8 H8A 109.5 . .
Si3 C8 H8B 109.5 . .
H8A C8 H8B 109.5 . .
Si3 C8 H8C 109.5 . .
H8A C8 H8C 109.5 . .
H8B C8 H8C 109.5 . .
Si3 C9 H9A 109.5 . .
Si3 C9 H9B 109.5 . .
H9A C9 H9B 109.5 . .
Si3 C9 H9C 109.5 . .
H9A C9 H9C 109.5 . .
H9B C9 H9C 109.5 . .
Si4 C10 H10A 109.5 . .
Si4 C10 H10B 109.5 . .
H10A C10 H10B 109.5 . .
Si4 C10 H10C 109.5 . .
H10A C10 H10C 109.5 . .
H10B C10 H10C 109.5 . .
Si4 C11 H11A 109.5 . .
Si4 C11 H11B 109.5 . .
H11A C11 H11B 109.5 . .
Si4 C11 H11C 109.5 . .
H11A C11 H11C 109.5 . .
H11B C11 H11C 109.5 . .
Si4 C12 H12A 109.5 . .
Si4 C12 H12B 109.5 . .
H12A C12 H12B 109.5 . .
Si4 C12 H12C 109.5 . .
H12A C12 H12C 109.5 . .
H12B C12 H12C 109.5 . .
Si5 C13 H13A 109.5 . .
Si5 C13 H13B 109.5 . .
H13A C13 H13B 109.5 . .
Si5 C13 H13C 109.5 . .
H13A C13 H13C 109.5 . .
H13B C13 H13C 109.5 . .
Si5 C14 H14A 109.5 . .
Si5 C14 H14B 109.5 . .
H14A C14 H14B 109.5 . .
Si5 C14 H14C 109.5 . .
H14A C14 H14C 109.5 . .
H14B C14 H14C 109.5 . .
Si5 C15 H15A 109.5 . .
Si5 C15 H15B 109.5 . .
H15A C15 H15B 109.5 . .
Si5 C15 H15C 109.5 . .
H15A C15 H15C 109.5 . .
H15B C15 H15C 109.5 . .
Si6 C16 H16A 109.5 . .
Si6 C16 H16B 109.5 . .
H16A C16 H16B 109.5 . .
Si6 C16 H16C 109.5 . .
H16A C16 H16C 109.5 . .
H16B C16 H16C 109.5 . .
Si6 C17 H17A 109.5 . .
Si6 C17 H17B 109.5 . .
H17A C17 H17B 109.5 . .
Si6 C17 H17C 109.5 . .
H17A C17 H17C 109.5 . .
H17B C17 H17C 109.5 . .
Si6 C18 H18A 109.5 . .
Si6 C18 H18B 109.5 . .
H18A C18 H18B 109.5 . .
Si6 C18 H18C 109.5 . .
H18A C18 H18C 109.5 . .
H18B C18 H18C 109.5 . .
C24 C19 C20 117.8(3) . .
C24 C19 C25 122.2(3) . .
C20 C19 C25 120.0(3) . .
C24 C19 Rb1 78.64(19) . .
C20 C19 Rb1 76.03(17) . .
C25 C19 Rb1 116.7(2) . .
C21 C20 C19 121.4(4) . .
C21 C20 Rb1 78.20(19) . .
C19 C20 Rb1 80.27(17) . .
C21 C20 H20 119.3 . .
C19 C20 H20 119.3 . .
Rb1 C20 H20 112.4 . .
C22 C21 C20 120.2(4) . .
C22 C21 Rb1 79.6(2) . .
C20 C21 Rb1 78.29(19) . .
C22 C21 H21 119.9 . .
C20 C21 H21 119.9 . .
Rb1 C21 H21 112.6 . .
C21 C22 C23 119.9(4) . .
C21 C22 Rb1 77.1(2) . .
C23 C22 Rb1 79.2(2) . .
C21 C22 H22 120.0 . .
C23 C22 H22 120.0 . .
Rb1 C22 H22 114.2 . .
C24 C23 C22 119.5(4) . .
C24 C23 Rb1 78.5(2) . .
C22 C23 Rb1 77.2(2) . .
C24 C23 H23 120.3 . .
C22 C23 H23 120.3 . .
Rb1 C23 H23 114.6 . .
C19 C24 C23 121.1(3) . .
C19 C24 Rb1 78.08(18) . .
C23 C24 Rb1 78.1(2) . .
C19 C24 H24 119.4 . .
C23 C24 H24 119.4 . .
Rb1 C24 H24 114.8 . .
C19 C25 H25A 109.5 . .
C19 C25 H25B 109.5 . .
H25A C25 H25B 109.5 . .
C19 C25 H25C 109.5 . .
H25A C25 H25C 109.5 . .
H25B C25 H25C 109.5 . .
C31 C26 C27 117.7(3) . .
C31 C26 C32 121.1(3) . .
C27 C26 C32 121.2(3) . .
C31 C26 Rb1 80.98(18) . .
C27 C26 Rb1 76.50(17) . .
C32 C26 Rb1 112.5(2) . .
C28 C27 C26 120.7(4) . .
C28 C27 Rb1 81.32(19) . .
C26 C27 Rb1 79.36(17) . .
C28 C27 H27 119.7 . .
C26 C27 H27 119.7 . .
Rb1 C27 H27 109.8 . .
C29 C28 C27 120.3(3) . .
C29 C28 Rb1 81.8(2) . .
C27 C28 Rb1 74.79(18) . .
C29 C28 H28 119.8 . .
C27 C28 H28 119.8 . .
Rb1 C28 H28 114.0 . .
C28 C29 C30 119.6(4) . .
C28 C29 Rb1 75.1(2) . .
C30 C29 Rb1 78.9(2) . .
C28 C29 H29 120.2 . .
C30 C29 H29 120.2 . .
Rb1 C29 H29 116.6 . .
C31 C30 C29 119.9(4) . .
C31 C30 Rb1 75.80(19) . .
C29 C30 Rb1 78.2(2) . .
C31 C30 H30 120.1 . .
C29 C30 H30 120.1 . .
Rb1 C30 H30 116.7 . .
C30 C31 C26 121.8(3) . .
C30 C31 Rb1 81.2(2) . .
C26 C31 Rb1 75.36(18) . .
C30 C31 H31 119.1 . .
C26 C31 H31 119.1 . .
Rb1 C31 H31 114.6 . .
C26 C32 H32A 109.5 . .
C26 C32 H32B 109.5 . .
H32A C32 H32B 109.5 . .
C26 C32 H32C 109.5 . .
H32A C32 H32C 109.5 . .
H32B C32 H32C 109.5 . .
C34 C33 C38 118.0(4) . .
C34 C33 C39 122.0(4) . .
C38 C33 C39 120.0(4) . .
C34 C33 Rb1 78.69(19) . .
C38 C33 Rb1 77.92(18) . .
C39 C33 Rb1 115.3(2) . .
C35 C34 C33 120.7(4) . .
C35 C34 Rb1 79.6(2) . .
C33 C34 Rb1 77.54(19) . .
C35 C34 H34 119.7 . .
C33 C34 H34 119.7 . .
Rb1 C34 H34 113.6 . .
C34 C35 C36 122.0(4) . .
C34 C35 Rb1 77.4(2) . .
C36 C35 Rb1 79.3(3) . .
C34 C35 H35 119.0 . .
C36 C35 H35 119.0 . .
Rb1 C35 H35 114.6 . .
C35 C36 C37 118.6(4) . .
C35 C36 Rb1 77.7(3) . .
C37 C36 Rb1 77.3(2) . .
C35 C36 H36 120.7 . .
C37 C36 H36 120.7 . .
Rb1 C36 H36 115.1 . .
C36 C37 C38 120.6(4) . .
C36 C37 Rb1 79.4(2) . .
C38 C37 Rb1 76.65(19) . .
C36 C37 H37 119.7 . .
C38 C37 H37 119.7 . .
Rb1 C37 H37 114.8 . .
C37 C38 C33 120.1(4) . .
C37 C38 Rb1 79.7(2) . .
C33 C38 Rb1 78.20(18) . .
C37 C38 H38 119.9 . .
C33 C38 H38 119.9 . .
Rb1 C38 H38 112.5 . .
C33 C39 H39A 109.5 . .
C33 C39 H39B 109.5 . .
H39A C39 H39B 109.5 . .
C33 C39 H39C 109.5 . .
H39A C39 H39C 109.5 . .
H39B C39 H39C 109.5 . .

loop_
_geom_bond_atom_site_label_1
_geom_bond_atom_site_label_2
_geom_bond_distance
_geom_bond_site_symmetry_2
Rb1 C27 3.314(3) .
Rb1 C26 3.349(3) .
Rb1 C38 3.351(3) .
Rb1 C33 3.354(3) .
Rb1 C34 3.368(3) .
Rb1 C21 3.372(3) .
Rb1 C20 3.373(3) .
Rb1 C37 3.389(3) .
Rb1 C35 3.394(4) .
Rb1 C28 3.395(3) .
Rb1 C22 3.403(3) .
Rb1 C36 3.414(4) .
Rb1 C31 3.419(3) .
Rb1 C19 3.426(3) .
Rb1 C23 3.427(3) .
Rb1 C24 3.433(3) .
Rb1 C29 3.477(3) .
Rb1 C30 3.485(3) .
Rb1 C10 3.578(3) 2_545
Rb1 C5 3.626(3) 3_666
Zn1 N3 1.962(2) .
Zn1 N2 1.973(2) .
Zn1 N1 1.973(2) .
Si1 N1 1.713(2) .
Si1 C2 1.870(3) .
Si1 C3 1.876(3) .
Si1 C1 1.884(3) .
Si2 N1 1.699(2) .
Si2 C6 1.873(3) .
Si2 C4 1.887(3) .
Si2 C5 1.889(3) .
Si3 N2 1.704(2) .
Si3 C7 1.869(3) .
Si3 C9 1.883(3) .
Si3 C8 1.887(3) .
Si4 N2 1.705(2) .
Si4 C12 1.872(3) .
Si4 C11 1.893(3) .
Si4 C10 1.893(3) .
Si5 N3 1.701(2) .
Si5 C14 1.876(3) .
Si5 C13 1.889(3) .
Si5 C15 1.889(3) .
Si6 N3 1.703(2) .
Si6 C18 1.869(3) .
Si6 C17 1.870(3) .
Si6 C16 1.878(3) .
C1 H1A 0.9800 .
C1 H1B 0.9800 .
C1 H1C 0.9800 .
C2 H2A 0.9800 .
C2 H2B 0.9800 .
C2 H2C 0.9800 .
C3 H3A 0.9800 .
C3 H3B 0.9800 .
C3 H3C 0.9800 .
C4 H4A 0.9800 .
C4 H4B 0.9800 .
C4 H4C 0.9800 .
C5 H5A 0.9800 .
C5 H5B 0.9800 .
C5 H5C 0.9800 .
C6 H6A 0.9800 .
C6 H6B 0.9800 .
C6 H6C 0.9800 .
C7 H7A 0.9800 .
C7 H7B 0.9800 .
C7 H7C 0.9800 .
C8 H8A 0.9800 .
C8 H8B 0.9800 .
C8 H8C 0.9800 .
C9 H9A 0.9800 .
C9 H9B 0.9800 .
C9 H9C 0.9800 .
C10 H10A 0.9800 .
C10 H10B 0.9800 .
C10 H10C 0.9800 .
C11 H11A 0.9800 .
C11 H11B 0.9800 .
C11 H11C 0.9800 .
C12 H12A 0.9800 .
C12 H12B 0.9800 .
C12 H12C 0.9800 .
C13 H13A 0.9800 .
C13 H13B 0.9800 .
C13 H13C 0.9800 .
C14 H14A 0.9800 .
C14 H14B 0.9800 .
C14 H14C 0.9800 .
C15 H15A 0.9800 .
C15 H15B 0.9800 .
C15 H15C 0.9800 .
C16 H16A 0.9800 .
C16 H16B 0.9800 .
C16 H16C 0.9800 .
C17 H17A 0.9800 .
C17 H17B 0.9800 .
C17 H17C 0.9800 .
C18 H18A 0.9800 .
C18 H18B 0.9800 .
C18 H18C 0.9800 .
C19 C24 1.384(5) .
C19 C20 1.397(4) .
C19 C25 1.500(5) .
C20 C21 1.374(5) .
C20 H20 0.9500 .
C21 C22 1.364(6) .
C21 H21 0.9500 .
C22 C23 1.395(6) .
C22 H22 0.9500 .
C23 C24 1.389(6) .
C23 H23 0.9500 .
C24 H24 0.9500 .
C25 H25A 0.9800 .
C25 H25B 0.9800 .
C25 H25C 0.9800 .
C26 C31 1.389(5) .
C26 C27 1.394(4) .
C26 C32 1.506(5) .
C27 C28 1.390(5) .
C27 H27 0.9500 .
C28 C29 1.378(6) .
C28 H28 0.9500 .
C29 C30 1.382(6) .
C29 H29 0.9500 .
C30 C31 1.378(5) .
C30 H30 0.9500 .
C31 H31 0.9500 .
C32 H32A 0.9800 .
C32 H32B 0.9800 .
C32 H32C 0.9800 .
C33 C34 1.385(5) .
C33 C38 1.387(5) .
C33 C39 1.507(5) .
C34 C35 1.350(8) .
C34 H34 0.9500 .
C35 C36 1.355(8) .
C35 H35 0.9500 .
C36 C37 1.375(7) .
C36 H36 0.9500 .
C37 C38 1.379(5) .
C37 H37 0.9500 .
C38 H38 0.9500 .
C39 H39A 0.9800 .
C39 H39B 0.9800 .
C39 H39C 0.9800 .

loop_
_geom_torsion_atom_site_label_1
_geom_torsion_atom_site_label_2
_geom_torsion_atom_site_label_3
_geom_torsion_atom_site_label_4
_geom_torsion
C6 Si2 N1 Si1 -179.13(15)
C4 Si2 N1 Si1 -59.9(2)
C5 Si2 N1 Si1 59.43(19)
C6 Si2 N1 Zn1 -0.85(18)
C4 Si2 N1 Zn1 118.39(15)
C5 Si2 N1 Zn1 -122.29(14)
C2 Si1 N1 Si2 178.13(15)
C3 Si1 N1 Si2 -63.0(2)
C1 Si1 N1 Si2 55.2(2)
C2 Si1 N1 Zn1 -0.13(18)
C3 Si1 N1 Zn1 118.78(15)
C1 Si1 N1 Zn1 -123.02(17)
N3 Zn1 N1 Si2 -122.68(13)
N2 Zn1 N1 Si2 56.74(16)
N3 Zn1 N1 Si1 55.69(16)
N2 Zn1 N1 Si1 -124.90(13)
C7 Si3 N2 Si4 -159.72(16)
C9 Si3 N2 Si4 -40.8(2)
C8 Si3 N2 Si4 79.44(19)
C7 Si3 N2 Zn1 21.23(19)
C9 Si3 N2 Zn1 140.13(15)
C8 Si3 N2 Zn1 -99.61(16)
C12 Si4 N2 Si3 -166.23(15)
C11 Si4 N2 Si3 71.18(18)
C10 Si4 N2 Si3 -47.66(19)
C12 Si4 N2 Zn1 12.81(18)
C11 Si4 N2 Zn1 -109.78(15)
C10 Si4 N2 Zn1 131.38(14)
N3 Zn1 N2 Si3 -136.54(12)
N1 Zn1 N2 Si3 44.05(17)
N3 Zn1 N2 Si4 44.38(17)
N1 Zn1 N2 Si4 -135.03(13)
C14 Si5 N3 Si6 -164.56(15)
C13 Si5 N3 Si6 75.27(18)
C15 Si5 N3 Si6 -45.40(19)
C14 Si5 N3 Zn1 11.72(18)
C13 Si5 N3 Zn1 -108.46(15)
C15 Si5 N3 Zn1 130.87(14)
C18 Si6 N3 Si5 82.8(2)
C17 Si6 N3 Si5 -155.98(17)
C16 Si6 N3 Si5 -37.3(2)
C18 Si6 N3 Zn1 -93.51(19)
C17 Si6 N3 Zn1 27.8(2)
C16 Si6 N3 Zn1 146.43(15)
N2 Zn1 N3 Si5 52.02(16)
N1 Zn1 N3 Si5 -128.56(12)
N2 Zn1 N3 Si6 -131.55(12)
N1 Zn1 N3 Si6 47.88(16)
C31 C26 C27 C28 1.1(4)
C32 C26 C27 C28 -178.5(3)
Rb1 C26 C27 C28 73.1(3)
C31 C26 C27 Rb1 -72.0(3)
C32 C26 C27 Rb1 108.3(3)
C27 C28 C29 C30 0.6(5)
Rb1 C28 C29 C30 67.6(3)
C27 C28 C29 Rb1 -67.0(3)
C28 C29 C30 C31 0.3(5)
Rb1 C29 C30 C31 65.9(3)
C28 C29 C30 Rb1 -65.6(3)
C29 C30 C31 C26 -0.5(5)
Rb1 C30 C31 C26 66.6(3)
C29 C30 C31 Rb1 -67.2(3)
C27 C26 C31 C30 -0.2(5)
C32 C26 C31 C30 179.5(3)
Rb1 C26 C31 C30 -69.7(3)
C27 C26 C31 Rb1 69.5(2)
C32 C26 C31 Rb1 -110.9(3)
C38 C33 C34 C35 -0.1(5)
C39 C33 C34 C35 177.4(4)
Rb1 C33 C34 C35 -69.7(3)
C38 C33 C34 Rb1 69.6(3)
C39 C33 C34 Rb1 -112.9(3)
C33 C34 C35 C36 -0.1(6)
Rb1 C34 C35 C36 -68.7(4)
C33 C34 C35 Rb1 68.6(3)
C34 C35 C36 C37 -0.3(7)
Rb1 C35 C36 C37 -68.0(4)
C34 C35 C36 Rb1 67.7(4)
C35 C36 C37 C38 0.8(6)
Rb1 C36 C37 C38 -67.4(3)
C35 C36 C37 Rb1 68.2(4)
C36 C37 C38 C33 -0.9(5)
Rb1 C37 C38 C33 -69.8(3)
C36 C37 C38 Rb1 68.9(3)
C34 C33 C38 C37 0.6(5)
C39 C33 C38 C37 -177.0(3)
Rb1 C33 C38 C37 70.7(3)
C34 C33 C38 Rb1 -70.1(3)
C39 C33 C38 Rb1 112.4(3)
